data_7001798
loop_
_publ_author_name
'Konarev, Dmitri V.'
'Khasanov, Salavat S.'
'Otsuka, Akihiro'
'Saito, Gunzi'
'Lyubovskaya, Rimma N.'

_publ_section_title
;
 Effect of the Co--C(C60&#x2212;) bond formation on magnetic properties
 of the ionic complex
 {cryptand[2,2,2]&#x00B7;(Na+)}&#x00B7;{CoIITPP&#x00B7;(C60&#x2212;)}&#x00B7;(C6H4Cl2)2
;
_journal_issue 32
_journal_name_full 'Dalton Transactions'
_journal_page_first 6416
_journal_page_last 6420
_journal_paper_doi 10.1039/b904293h
_journal_year 2009
_chemical_formula_moiety 'C60, C44 H28 N4 Co1, C18 H36 O6 N2 Na1, 2(C6 H4 Cl2)'
_chemical_formula_sum 'C134 H72 Cl4 Co N6 Na O6'
_chemical_formula_weight 2085.70
_chemical_name_systematic
;
?
;
_space_group_IT_number 19
_symmetry_cell_setting orthorhombic
_symmetry_space_group_name_Hall 'P 2ac 2ab'
_symmetry_space_group_name_H-M 'P 21 21 21'
_atom_sites_solution_hydrogens geom
_atom_sites_solution_primary direct
_atom_sites_solution_secondary difmap
_audit_creation_method SHELXL-97
_cell_angle_alpha 90.00
_cell_angle_beta 90.00
_cell_angle_gamma 90.00
_cell_formula_units_Z 4
_cell_length_a 18.4180(10)
_cell_length_b 19.9030(10)
_cell_length_c 25.1270(10)
_cell_measurement_reflns_used 58567
_cell_measurement_temperature 100(2)
_cell_measurement_theta_max 25
_cell_measurement_theta_min 2
_cell_volume 9210.9(8)
_computing_structure_refinement 'SHELXL-97 (Sheldrick, 2008)'
_diffrn_ambient_temperature 100(2)
_diffrn_measured_fraction_theta_full 0.992
_diffrn_measured_fraction_theta_max 0.992
_diffrn_radiation_monochromator graphite
_diffrn_radiation_source 'fine-focus sealed tube'
_diffrn_radiation_type MoK\a
_diffrn_radiation_wavelength 0.71073
_diffrn_reflns_av_R_equivalents 0.0446
_diffrn_reflns_av_sigmaI/netI 0.0601
_diffrn_reflns_limit_h_max 23
_diffrn_reflns_limit_h_min 0
_diffrn_reflns_limit_k_max 25
_diffrn_reflns_limit_k_min -25
_diffrn_reflns_limit_l_max 32
_diffrn_reflns_limit_l_min -32
_diffrn_reflns_number 37785
_diffrn_reflns_theta_full 27.23
_diffrn_reflns_theta_max 27.23
_diffrn_reflns_theta_min 2.33
_exptl_absorpt_coefficient_mu 0.379
_exptl_absorpt_correction_T_max 0.8947
_exptl_absorpt_correction_T_min 0.8630
_exptl_crystal_colour black
_exptl_crystal_density_diffrn 1.504
_exptl_crystal_density_method 'not measured'
_exptl_crystal_description prism
_exptl_crystal_F_000 4288
_exptl_crystal_size_max 0.40
_exptl_crystal_size_mid 0.30
_exptl_crystal_size_min 0.30
_refine_diff_density_max 0.707
_refine_diff_density_min -0.462
_refine_diff_density_rms 0.067
_refine_ls_abs_structure_details 'Flack H D (1983), Acta Cryst. A39, 876-881'
_refine_ls_abs_structure_Flack 0.439(10)
_refine_ls_extinction_method none
_refine_ls_goodness_of_fit_ref 1.016
_refine_ls_hydrogen_treatment constr
_refine_ls_matrix_type full
_refine_ls_number_parameters 1407
_refine_ls_number_reflns 20404
_refine_ls_number_restraints 126
_refine_ls_restrained_S_all 1.014
_refine_ls_R_factor_all 0.0550
_refine_ls_R_factor_gt 0.0460
_refine_ls_shift/su_max 0.001
_refine_ls_shift/su_mean 0.000
_refine_ls_structure_factor_coef Fsqd
_refine_ls_weighting_details 'calc w=1/[\s^2^(Fo^2^)+(0.0760P)^2^+1.6999P] where P=(Fo^2^+2Fc^2^)/3'
_refine_ls_weighting_scheme calc
_refine_ls_wR_factor_gt 0.1163
_refine_ls_wR_factor_ref 0.1215
_reflns_number_gt 17820
_reflns_number_total 20404
_reflns_threshold_expression >2\s(I)
_cod_data_source_file b904293h.txt
_cod_data_source_block CoTPP_Cryptand[2,2,2]Na_C60_100_K
_cod_database_code 7001798

loop_
_symmetry_equiv_pos_as_xyz
'x, y, z'
'-x+1/2, -y, z+1/2'
'x+1/2, -y+1/2, -z'
'-x, y+1/2, -z+1/2'

loop_
_atom_site_label
_atom_site_type_symbol
_atom_site_fract_x
_atom_site_fract_y
_atom_site_fract_z
_atom_site_U_iso_or_equiv
_atom_site_adp_type
_atom_site_occupancy
_atom_site_symmetry_multiplicity
_atom_site_calc_flag
_atom_site_refinement_flags
_atom_site_disorder_assembly
_atom_site_disorder_group
Co Co 0.265772(17) 0.087659(17) 0.247430(13) 0.01933(8) Uani 1 1 d . . .
N103 N 0.27971(11) 0.04948(10) 0.17504(8) 0.0177(4) Uani 1 1 d . . .
C115 C 0.15199(14) 0.03425(12) 0.14758(10) 0.0198(5) Uani 1 1 d . . .
N101 N 0.25298(11) 0.11400(11) 0.32295(8) 0.0188(4) Uani 1 1 d . . .
C105 C 0.38013(14) 0.14051(13) 0.34745(10) 0.0193(5) Uani 1 1 d . . .
C133 C 0.10275(14) 0.01711(13) 0.10265(10) 0.0217(5) Uani 1 1 d . . .
C114 C 0.22662(13) 0.03320(12) 0.13863(10) 0.0190(5) Uani 1 1 d . . .
C101 C 0.18810(14) 0.11982(13) 0.35023(10) 0.0204(5) Uani 1 1 d . . .
C110 C 0.41288(13) 0.05281(12) 0.16867(9) 0.0187(5) Uani 1 1 d . . .
N104 N 0.15950(11) 0.07212(10) 0.24099(8) 0.0184(4) Uani 1 1 d . . .
C137 C 0.01088(15) 0.04994(16) 0.03853(11) 0.0293(6) Uani 1 1 d . . .
H137 H -0.0217 0.0828 0.0250 0.035 Uiso 1 1 calc R . .
C106 C 0.41058(13) 0.11817(13) 0.29971(9) 0.0181(5) Uani 1 1 d . . .
C139 C 0.05424(14) 0.12211(14) 0.36375(10) 0.0242(5) Uani 1 1 d . . .
C117 C 0.04513(14) 0.04688(14) 0.20832(11) 0.0242(5) Uani 1 1 d . . .
H117 H 0.0079 0.0329 0.1846 0.029 Uiso 1 1 calc R . .
C120 C 0.11963(14) 0.10703(13) 0.33009(10) 0.0224(5) Uani 1 1 d . . .
N102 N 0.37319(10) 0.09008(10) 0.25760(8) 0.0177(4) Uani 1 1 d . . .
C122 C 0.48666(14) 0.14007(15) 0.41021(10) 0.0262(6) Uani 1 1 d . . .
H122 H 0.4950 0.0942 0.4016 0.031 Uiso 1 1 calc R . .
C113 C 0.25840(14) 0.01480(14) 0.08841(10) 0.0243(5) Uani 1 1 d . . .
H113 H 0.2330 0.0028 0.0569 0.029 Uiso 1 1 calc R . .
C104 C 0.30600(13) 0.13595(12) 0.35781(10) 0.0192(5) Uani 1 1 d . . .
C116 C 0.12213(13) 0.05072(12) 0.19673(10) 0.0201(5) Uani 1 1 d . . .
C118 C 0.03645(14) 0.06684(14) 0.25887(11) 0.0255(5) Uani 1 1 d . . .
H118 H -0.0081 0.0695 0.2778 0.031 Uiso 1 1 calc R . .
C135 C 0.06020(15) -0.06158(15) 0.03563(11) 0.0293(6) Uani 1 1 d . . .
H135 H 0.0623 -0.1047 0.0195 0.035 Uiso 1 1 calc R . .
C127 C 0.47598(13) 0.04245(13) 0.13239(9) 0.0196(5) Uani 1 1 d . . .
C134 C 0.10411(14) -0.04686(14) 0.07934(11) 0.0256(5) Uani 1 1 d . . .
H134 H 0.1352 -0.0805 0.0934 0.031 Uiso 1 1 calc R . .
C111 C 0.34406(13) 0.04081(13) 0.14833(10) 0.0195(5) Uani 1 1 d . . .
C130 C 0.59033(15) 0.01981(16) 0.06124(11) 0.0296(6) Uani 1 1 d . . .
H130 H 0.6288 0.0119 0.0369 0.036 Uiso 1 1 calc R . .
C121 C 0.42793(13) 0.17424(14) 0.38717(10) 0.0224(5) Uani 1 1 d . . .
C108 C 0.49592(13) 0.09652(13) 0.23855(10) 0.0220(5) Uani 1 1 d . . .
H108 H 0.5405 0.0920 0.2199 0.026 Uiso 1 1 calc R . .
C136 C 0.01351(15) -0.01317(16) 0.01587(11) 0.0294(6) Uani 1 1 d . . .
H136 H -0.0170 -0.0235 -0.0135 0.035 Uiso 1 1 calc R . .
C138 C 0.05609(14) 0.06549(14) 0.08141(11) 0.0254(5) Uani 1 1 d . . .
H138 H 0.0551 0.1094 0.0963 0.030 Uiso 1 1 calc R . .
C132 C 0.48397(13) 0.08248(14) 0.08659(10) 0.0232(5) Uani 1 1 d . . .
H132 H 0.4507 0.1180 0.0798 0.028 Uiso 1 1 calc R . .
C109 C 0.42524(12) 0.07680(12) 0.21976(9) 0.0170(5) Uani 1 1 d . . .
C144 C 0.00929(15) 0.17536(17) 0.35021(13) 0.0333(6) Uani 1 1 d . . .
H144 H 0.0199 0.2012 0.3194 0.040 Uiso 1 1 calc R . .
C126 C 0.41624(16) 0.24064(15) 0.40085(11) 0.0300(6) Uani 1 1 d . . .
H126 H 0.3767 0.2644 0.3855 0.036 Uiso 1 1 calc R . .
C129 C 0.58391(16) -0.01915(16) 0.10704(11) 0.0316(6) Uani 1 1 d . . .
H129 H 0.6185 -0.0533 0.1144 0.038 Uiso 1 1 calc R . .
C128 C 0.52663(14) -0.00791(14) 0.14195(10) 0.0250(5) Uani 1 1 d . . .
H128 H 0.5220 -0.0351 0.1729 0.030 Uiso 1 1 calc R . .
C103 C 0.27391(15) 0.15349(14) 0.40839(10) 0.0250(5) Uani 1 1 d . . .
H103 H 0.2988 0.1691 0.4391 0.030 Uiso 1 1 calc R . .
C131 C 0.54033(15) 0.07007(15) 0.05153(10) 0.0266(6) Uani 1 1 d . . .
H131 H 0.5447 0.0966 0.0202 0.032 Uiso 1 1 calc R . .
C119 C 0.10705(13) 0.08347(13) 0.27917(10) 0.0207(5) Uani 1 1 d . . .
C107 C 0.48699(13) 0.12265(13) 0.28767(10) 0.0208(5) Uani 1 1 d . . .
H107 H 0.5239 0.1405 0.3100 0.025 Uiso 1 1 calc R . .
C112 C 0.33123(14) 0.01791(14) 0.09460(10) 0.0230(5) Uani 1 1 d . . .
H112 H 0.3670 0.0071 0.0687 0.028 Uiso 1 1 calc R . .
C140 C 0.03713(16) 0.08413(17) 0.40880(12) 0.0332(6) Uani 1 1 d . . .
H140 H 0.0663 0.0466 0.4183 0.040 Uiso 1 1 calc R . .
C123 C 0.53270(16) 0.17293(17) 0.44554(11) 0.0326(7) Uani 1 1 d . . .
H123 H 0.5728 0.1496 0.4605 0.039 Uiso 1 1 calc R . .
C102 C 0.20161(14) 0.14350(14) 0.40364(10) 0.0242(5) Uani 1 1 d . . .
H102 H 0.1662 0.1507 0.4305 0.029 Uiso 1 1 calc R . .
C142 C -0.06596(17) 0.1548(2) 0.42626(13) 0.0421(8) Uani 1 1 d . . .
H142 H -0.1062 0.1666 0.4480 0.051 Uiso 1 1 calc R . .
C143 C -0.05114(17) 0.19166(19) 0.38099(14) 0.0405(8) Uani 1 1 d . . .
H143 H -0.0819 0.2278 0.3709 0.049 Uiso 1 1 calc R . .
C125 C 0.46187(19) 0.27306(17) 0.43691(12) 0.0367(7) Uani 1 1 d . . .
H125 H 0.4529 0.3185 0.4464 0.044 Uiso 1 1 calc R . .
C124 C 0.52035(18) 0.23917(17) 0.45888(12) 0.0370(7) Uani 1 1 d . . .
H124 H 0.5518 0.2615 0.4831 0.044 Uiso 1 1 calc R . .
C141 C -0.02305(17) 0.10149(19) 0.43988(12) 0.0398(8) Uani 1 1 d . . .
H141 H -0.0342 0.0760 0.4708 0.048 Uiso 1 1 calc R . .
C201 C 0.25623(14) 0.19315(12) 0.21483(10) 0.0221(5) Uani 1 1 d . . .
C202 C 0.33152(15) 0.20808(13) 0.20263(12) 0.0275(6) Uani 1 1 d . . .
C203 C 0.36120(15) 0.25262(14) 0.24203(12) 0.0287(6) Uani 1 1 d . . .
C204 C 0.30423(16) 0.27260(15) 0.27722(11) 0.0301(6) Uani 1 1 d . . .
C205 C 0.23798(16) 0.23887(14) 0.25968(11) 0.0300(6) Uani 1 1 d . . .
C206 C 0.20640(16) 0.19406(14) 0.17070(12) 0.0291(6) Uani 1 1 d . . .
C207 C 0.26781(18) 0.53038(13) 0.11079(12) 0.0321(6) Uani 1 1 d . . .
C208 C 0.31835(19) 0.53472(14) 0.15278(14) 0.0373(7) Uani 1 1 d . . .
C209 C 0.22214(17) 0.39158(16) 0.02629(10) 0.0328(6) Uani 1 1 d . . .
C210 C 0.13808(16) 0.23016(15) 0.17418(13) 0.0317(6) Uani 1 1 d . . .
C211 C 0.11098(17) 0.36347(16) 0.07486(12) 0.0331(7) Uani 1 1 d . . .
C212 C 0.16632(17) 0.51809(15) 0.17327(13) 0.0350(7) Uani 1 1 d . . .
C213 C 0.41301(15) 0.36586(15) 0.24907(13) 0.0327(6) Uani 1 1 d . . .
C214 C 0.35704(16) 0.21100(14) 0.15020(12) 0.0300(6) Uani 1 1 d . . .
C215 C 0.44170(15) 0.30139(16) 0.17387(14) 0.0351(7) Uani 1 1 d . . .
C216 C 0.20097(19) 0.27893(16) 0.04657(12) 0.0353(7) Uani 1 1 d . . .
C217 C 0.19571(19) 0.47779(16) 0.25878(12) 0.0387(7) Uani 1 1 d . . .
C218 C 0.32316(19) 0.45022(16) 0.27681(12) 0.0369(7) Uani 1 1 d . . .
C219 C 0.45409(15) 0.37174(17) 0.16137(13) 0.0350(7) Uani 1 1 d . . .
C220 C 0.35433(18) 0.38897(16) 0.03999(11) 0.0347(7) Uani 1 1 d . . .
C221 C 0.21946(19) 0.52368(14) 0.21728(13) 0.0357(7) Uani 1 1 d . . .
C222 C 0.19179(16) 0.52199(14) 0.12077(12) 0.0299(6) Uani 1 1 d . . .
C223 C 0.08703(15) 0.33203(18) 0.21392(13) 0.0361(7) Uani 1 1 d . . .
C224 C 0.40400(17) 0.47383(16) 0.20192(15) 0.0390(7) Uani 1 1 d . . .
C225 C 0.34590(17) 0.49310(14) 0.23778(12) 0.0336(7) Uani 1 1 d . . .
C226 C 0.17862(17) 0.23647(14) 0.08586(11) 0.0302(6) Uani 1 1 d . . .
C227 C 0.43680(15) 0.41193(17) 0.20769(13) 0.0363(7) Uani 1 1 d . . .
C228 C 0.23149(17) 0.19856(13) 0.11757(11) 0.0292(6) Uani 1 1 d . . .
C229 C 0.35142(19) 0.45654(16) 0.06066(13) 0.0375(7) Uani 1 1 d . . .
C230 C 0.29081(18) 0.35680(16) 0.02296(11) 0.0345(7) Uani 1 1 d . . .
C231 C 0.16961(16) 0.33931(16) 0.28396(11) 0.0304(6) Uani 1 1 d . . .
C232 C 0.23323(18) 0.37249(15) 0.30141(11) 0.0333(6) Uani 1 1 d . . .
C233 C 0.22002(18) 0.45676(15) 0.04609(11) 0.0313(6) Uani 1 1 d . . .
C234 C 0.16652(18) 0.34452(15) 0.04105(11) 0.0329(7) Uani 1 1 d . . .
C235 C 0.32851(18) 0.25083(16) 0.06516(12) 0.0357(7) Uani 1 1 d . . .
C236 C 0.35792(17) 0.38469(15) 0.28306(11) 0.0327(6) Uani 1 1 d . . .
C237 C 0.30199(17) 0.33745(16) 0.29802(11) 0.0323(6) Uani 1 1 d . . .
C238 C 0.27816(19) 0.28747(15) 0.03494(11) 0.0349(7) Uani 1 1 d . . .
C239 C 0.12012(16) 0.25545(15) 0.12179(13) 0.0327(6) Uani 1 1 d . . .
C240 C 0.12972(17) 0.44506(16) 0.24148(13) 0.0372(7) Uani 1 1 d . . .
C241 C 0.39366(18) 0.28420(15) 0.08250(13) 0.0355(7) Uani 1 1 d . . .
C242 C 0.41616(15) 0.29869(15) 0.22834(13) 0.0326(6) Uani 1 1 d . . .
C243 C 0.10853(16) 0.43110(15) 0.09520(12) 0.0327(7) Uani 1 1 d . . .
C244 C 0.12043(15) 0.26668(16) 0.21962(12) 0.0320(6) Uani 1 1 d . . .
C245 C 0.30563(17) 0.20541(14) 0.10631(12) 0.0311(6) Uani 1 1 d . . .
C246 C 0.08755(15) 0.31778(16) 0.11659(13) 0.0327(6) Uani 1 1 d . . .
C247 C 0.41259(15) 0.25892(15) 0.13568(13) 0.0337(7) Uani 1 1 d . . .
C248 C 0.16189(16) 0.47712(15) 0.08124(12) 0.0313(6) Uani 1 1 d . . .
C249 C 0.38687(17) 0.49924(15) 0.14918(14) 0.0381(7) Uani 1 1 d . . .
C250 C 0.06953(15) 0.35735(17) 0.16258(13) 0.0338(7) Uani 1 1 d . . .
C251 C 0.11702(16) 0.37690(17) 0.25345(13) 0.0372(7) Uani 1 1 d . . .
C252 C 0.40366(17) 0.46123(16) 0.10452(13) 0.0362(7) Uani 1 1 d . . .
C253 C 0.24640(19) 0.44127(17) 0.28835(12) 0.0392(8) Uani 1 1 d . . .
C254 C 0.08291(15) 0.42700(17) 0.15001(14) 0.0367(7) Uani 1 1 d . . .
C255 C 0.28633(19) 0.49020(16) 0.06412(13) 0.0374(7) Uani 1 1 d . . .
C256 C 0.40699(17) 0.35154(17) 0.07054(13) 0.0362(7) Uani 1 1 d . . .
C257 C 0.43737(16) 0.39617(17) 0.11021(14) 0.0383(7) Uani 1 1 d . . .
C258 C 0.2929(2) 0.53116(14) 0.20618(13) 0.0381(7) Uani 1 1 d . . .
C259 C 0.17299(17) 0.27165(16) 0.26292(12) 0.0335(6) Uani 1 1 d . . .
C260 C 0.11165(17) 0.47025(17) 0.18804(14) 0.0374(7) Uani 1 1 d . . .
Na Na 0.27451(6) 0.18652(5) -0.13692(4) 0.0259(2) Uani 1 1 d . . .
O1 O 0.34095(11) 0.08350(11) -0.09313(8) 0.0334(4) Uani 1 1 d . . .
O2 O 0.21767(13) 0.12511(11) -0.21240(9) 0.0400(5) Uani 1 1 d . . .
O3 O 0.16931(10) 0.22392(10) -0.07574(8) 0.0299(4) Uani 1 1 d . . .
O4 O 0.36730(11) 0.22028(10) -0.06892(9) 0.0330(5) Uani 1 1 d . . .
O5 O 0.36886(14) 0.15983(11) -0.20698(10) 0.0430(5) Uani 1 1 d . . .
O6 O 0.20179(11) 0.29293(11) -0.17253(9) 0.0370(5) Uani 1 1 d . . .
N1 N 0.18609(14) 0.08493(13) -0.10356(11) 0.0369(6) Uani 1 1 d . . .
N2 N 0.35783(13) 0.29258(12) -0.16594(10) 0.0290(5) Uani 1 1 d . . .
C1 C 0.2296(2) 0.02730(16) -0.08502(16) 0.0461(8) Uani 1 1 d . . .
H1A H 0.1997 0.0003 -0.0602 0.055 Uiso 1 1 calc R . .
H1B H 0.2412 -0.0015 -0.1160 0.055 Uiso 1 1 calc R . .
C2 C 0.14138(19) 0.0676(2) -0.14968(17) 0.0503(9) Uani 1 1 d . . .
H2A H 0.1026 0.1017 -0.1536 0.060 Uiso 1 1 calc R . .
H2B H 0.1178 0.0237 -0.1431 0.060 Uiso 1 1 calc R . .
C3 C 0.1417(2) 0.1092(2) -0.0598(2) 0.0621(12) Uani 1 1 d . . .
H3A H 0.1710 0.1072 -0.0268 0.075 Uiso 1 1 calc R . .
H3B H 0.1003 0.0780 -0.0552 0.075 Uiso 1 1 calc R . .
C4 C 0.2977(2) 0.04561(19) -0.05821(16) 0.0496(9) Uani 1 1 d . . .
H4A H 0.2870 0.0722 -0.0258 0.060 Uiso 1 1 calc R . .
H4B H 0.3240 0.0045 -0.0473 0.060 Uiso 1 1 calc R . .
C5 C 0.1834(2) 0.0637(2) -0.20060(18) 0.0550(10) Uani 1 1 d . . .
H5A H 0.2205 0.0279 -0.1977 0.066 Uiso 1 1 calc R . .
H5B H 0.1501 0.0516 -0.2300 0.066 Uiso 1 1 calc R . .
C6 C 0.1129(2) 0.17749(19) -0.06516(19) 0.0551(10) Uani 1 1 d . . .
H6A H 0.0770 0.1787 -0.0945 0.066 Uiso 1 1 calc R . .
H6B H 0.0876 0.1904 -0.0319 0.066 Uiso 1 1 calc R . .
C7 C 0.40881(18) 0.10537(18) -0.07181(15) 0.0431(8) Uani 1 1 d . . .
H7A H 0.4429 0.1149 -0.1013 0.052 Uiso 1 1 calc R . .
H7B H 0.4300 0.0691 -0.0497 0.052 Uiso 1 1 calc R . .
C8 C 0.2674(2) 0.1183(2) -0.25692(15) 0.0551(10) Uani 1 1 d . . .
H8A H 0.2659 0.1597 -0.2787 0.066 Uiso 1 1 calc R . .
H8B H 0.2518 0.0803 -0.2796 0.066 Uiso 1 1 calc R . .
C9 C 0.1427(2) 0.28853(19) -0.08819(15) 0.0476(9) Uani 1 1 d . . .
H9A H 0.1766 0.3227 -0.0740 0.057 Uiso 1 1 calc R . .
H9B H 0.0952 0.2951 -0.0705 0.057 Uiso 1 1 calc R . .
C10 C 0.3995(2) 0.16699(16) -0.03879(14) 0.0402(8) Uani 1 1 d . . .
H10A H 0.3684 0.1565 -0.0078 0.048 Uiso 1 1 calc R . .
H10B H 0.4475 0.1817 -0.0253 0.048 Uiso 1 1 calc R . .
C11 C 0.3430(2) 0.10651(18) -0.23857(16) 0.0507(9) Uani 1 1 d . . .
H11A H 0.3447 0.0643 -0.2177 0.061 Uiso 1 1 calc R . .
H11B H 0.3750 0.1010 -0.2699 0.061 Uiso 1 1 calc R . .
C12 C 0.1341(2) 0.2988(2) -0.14539(16) 0.0515(9) Uani 1 1 d . . .
H12A H 0.0997 0.2651 -0.1597 0.062 Uiso 1 1 calc R . .
H12B H 0.1134 0.3440 -0.1519 0.062 Uiso 1 1 calc R . .
C13 C 0.41530(15) 0.27368(15) -0.07743(12) 0.0309(6) Uani 1 1 d . . .
H13A H 0.4613 0.2565 -0.0926 0.037 Uiso 1 1 calc R . .
H13B H 0.4264 0.2960 -0.0432 0.037 Uiso 1 1 calc R . .
C14 C 0.39728(18) 0.21539(17) -0.23658(12) 0.0369(7) Uani 1 1 d . . .
H14A H 0.3600 0.2331 -0.2612 0.044 Uiso 1 1 calc R . .
H14B H 0.4399 0.2011 -0.2577 0.044 Uiso 1 1 calc R . .
C15 C 0.24060(18) 0.35511(16) -0.17420(14) 0.0398(7) Uani 1 1 d . . .
H15A H 0.2447 0.3741 -0.1379 0.048 Uiso 1 1 calc R . .
H15B H 0.2144 0.3878 -0.1969 0.048 Uiso 1 1 calc R . .
C16 C 0.38151(17) 0.32345(15) -0.11520(13) 0.0337(6) Uani 1 1 d . . .
H16A H 0.3391 0.3445 -0.0977 0.040 Uiso 1 1 calc R . .
H16B H 0.4172 0.3594 -0.1230 0.040 Uiso 1 1 calc R . .
C17 C 0.41887(17) 0.26864(16) -0.19700(13) 0.0345(7) Uani 1 1 d . . .
H17A H 0.4561 0.2501 -0.1727 0.041 Uiso 1 1 calc R . .
H17B H 0.4409 0.3070 -0.2163 0.041 Uiso 1 1 calc R . .
C18 C 0.31551(18) 0.34183(16) -0.19682(14) 0.0377(7) Uani 1 1 d . . .
H18A H 0.3104 0.3253 -0.2338 0.045 Uiso 1 1 calc R . .
H18B H 0.3427 0.3847 -0.1981 0.045 Uiso 1 1 calc R . .
Cl1 Cl 0.20118(6) 0.50866(4) 0.41882(3) 0.0457(2) Uani 1 1 d D . .
Cl2 Cl 0.28619(4) 0.38727(4) 0.47140(3) 0.04216(18) Uani 1 1 d D . .
C1S C 0.16518(10) 0.42881(7) 0.41862(8) 0.0314(6) Uani 1 1 d GD . .
C2S C 0.20266(8) 0.37565(8) 0.44170(8) 0.0320(6) Uani 1 1 d GD . .
C3S C 0.17336(10) 0.31131(7) 0.44058(8) 0.0350(7) Uani 1 1 d GD . .
H3S H 0.1990 0.2750 0.4564 0.042 Uiso 1 1 calc R . .
C4S C 0.10658(10) 0.30012(7) 0.41639(9) 0.0409(7) Uani 1 1 d GD . .
H4S H 0.0866 0.2561 0.4156 0.049 Uiso 1 1 calc R . .
C5S C 0.06909(8) 0.35327(10) 0.39331(8) 0.0404(7) Uani 1 1 d GD . .
H5S H 0.0235 0.3456 0.3768 0.049 Uiso 1 1 calc R . .
C6S C 0.09839(10) 0.41762(8) 0.39442(8) 0.0394(7) Uani 1 1 d GD . .
H6S H 0.0728 0.4539 0.3786 0.047 Uiso 1 1 calc R . .
Cl3 Cl 0.24670(19) 0.29492(11) -0.4083(3) 0.0830(17) Uani 0.522(8) 1 d PDU A 1
Cl4 Cl 0.1955(3) 0.15457(19) -0.45337(13) 0.0663(11) Uani 0.522(8) 1 d PDU A 1
C7S C 0.1872(3) 0.2454(2) -0.3729(2) 0.0369(16) Uani 0.522(8) 1 d PGDU A 1
C8S C 0.1642(5) 0.1839(3) -0.3929(2) 0.0326(14) Uani 0.522(8) 1 d PGDU A 1
C9S C 0.1164(5) 0.1444(4) -0.3638(3) 0.041(2) Uani 0.522(8) 1 d PGDU A 1
H9S H 0.1007 0.1024 -0.3775 0.049 Uiso 0.522(8) 1 calc PR A 1
C10S C 0.0914(5) 0.1664(3) -0.3145(2) 0.044(2) Uani 0.522(8) 1 d PGDU A 1
H10S H 0.0587 0.1394 -0.2946 0.052 Uiso 0.522(8) 1 calc PR A 1
C11S C 0.1144(5) 0.2280(3) -0.2945(2) 0.048(2) Uani 0.522(8) 1 d PGDU A 1
H11S H 0.0973 0.2430 -0.2609 0.057 Uiso 0.522(8) 1 calc PR A 1
C12S C 0.1622(4) 0.2675(3) -0.3236(2) 0.0512(19) Uani 0.522(8) 1 d PGDU A 1
H12S H 0.1779 0.3095 -0.3099 0.061 Uiso 0.522(8) 1 calc PR A 1
Cl5 Cl 0.26717(17) 0.29996(12) -0.3669(3) 0.0781(18) Uani 0.478(8) 1 d PDU A 2
Cl6 Cl 0.2228(4) 0.1763(3) -0.4398(2) 0.0830(16) Uani 0.478(8) 1 d PDU A 2
C13S C 0.1937(3) 0.2503(3) -0.3512(2) 0.0352(15) Uani 0.478(8) 1 d PGDU A 2
C14S C 0.1761(5) 0.1946(4) -0.3820(3) 0.042(2) Uani 0.478(8) 1 d PGDU A 2
C15S C 0.1166(6) 0.1551(5) -0.3686(4) 0.054(3) Uani 0.478(8) 1 d PGDU A 2
H15S H 0.1045 0.1171 -0.3897 0.065 Uiso 0.478(8) 1 calc PR A 2
C16S C 0.0747(5) 0.1712(5) -0.3244(4) 0.050(3) Uani 0.478(8) 1 d PGDU A 2
H16S H 0.0341 0.1442 -0.3152 0.060 Uiso 0.478(8) 1 calc PR A 2
C17S C 0.0924(5) 0.2269(4) -0.2935(3) 0.051(3) Uani 0.478(8) 1 d PGDU A 2
H17S H 0.0638 0.2379 -0.2633 0.062 Uiso 0.478(8) 1 calc PR A 2
C18S C 0.1518(4) 0.2664(4) -0.3069(3) 0.0462(18) Uani 0.478(8) 1 d PGDU A 2
H18S H 0.1639 0.3044 -0.2859 0.055 Uiso 0.478(8) 1 calc PR A 2

loop_
_atom_site_aniso_label
_atom_site_aniso_U_11
_atom_site_aniso_U_22
_atom_site_aniso_U_33
_atom_site_aniso_U_23
_atom_site_aniso_U_13
_atom_site_aniso_U_12
Co 0.01797(14) 0.02148(15) 0.01854(15) 0.00107(13) 0.00005(13) -0.00060(12)
N103 0.0187(10) 0.0183(10) 0.0162(9) -0.0008(8) -0.0002(8) 0.0011(8)
C115 0.0204(12) 0.0187(12) 0.0204(12) 0.0002(10) -0.0009(10) -0.0017(9)
N101 0.0178(10) 0.0210(10) 0.0176(9) 0.0009(8) 0.0012(8) 0.0006(8)
C105 0.0212(12) 0.0207(11) 0.0160(11) 0.0017(9) -0.0027(9) 0.0010(10)
C133 0.0189(11) 0.0269(13) 0.0193(11) -0.0016(10) 0.0003(10) -0.0023(10)
C114 0.0170(11) 0.0207(11) 0.0193(11) -0.0001(9) -0.0026(10) -0.0006(9)
C101 0.0210(12) 0.0203(12) 0.0200(11) 0.0015(10) 0.0063(9) -0.0015(10)
C110 0.0194(11) 0.0198(12) 0.0170(11) 0.0018(9) -0.0001(9) 0.0019(9)
N104 0.0169(9) 0.0200(10) 0.0183(10) 0.0017(8) 0.0005(8) -0.0020(8)
C137 0.0220(13) 0.0400(16) 0.0259(13) 0.0025(12) -0.0022(11) 0.0013(12)
C106 0.0163(11) 0.0213(11) 0.0166(11) 0.0034(10) -0.0009(9) 0.0007(9)
C139 0.0193(12) 0.0314(14) 0.0218(12) -0.0036(11) 0.0025(10) -0.0060(11)
C117 0.0170(12) 0.0292(14) 0.0264(13) 0.0003(11) -0.0020(10) -0.0043(10)
C120 0.0228(12) 0.0219(12) 0.0226(12) 0.0022(10) 0.0027(10) -0.0008(10)
N102 0.0151(9) 0.0219(9) 0.0162(9) 0.0034(9) -0.0010(7) 0.0002(8)
C122 0.0246(13) 0.0356(14) 0.0185(12) 0.0049(11) -0.0039(10) -0.0005(11)
C113 0.0215(12) 0.0307(13) 0.0206(11) -0.0050(10) -0.0011(10) 0.0005(11)
C104 0.0196(12) 0.0210(11) 0.0170(11) -0.0005(9) -0.0015(9) 0.0003(9)
C116 0.0159(11) 0.0200(12) 0.0244(12) -0.0013(10) 0.0017(10) -0.0007(9)
C118 0.0178(11) 0.0314(13) 0.0275(13) 0.0010(11) 0.0023(10) -0.0042(10)
C135 0.0286(14) 0.0317(14) 0.0276(14) -0.0074(12) -0.0033(11) -0.0054(12)
C127 0.0197(11) 0.0242(12) 0.0150(11) -0.0016(9) -0.0014(9) -0.0019(10)
C134 0.0213(12) 0.0277(13) 0.0278(13) -0.0021(11) -0.0003(11) -0.0006(10)
C111 0.0196(12) 0.0211(12) 0.0180(11) 0.0005(10) 0.0000(9) 0.0012(10)
C130 0.0224(13) 0.0464(17) 0.0199(12) -0.0037(12) 0.0035(10) 0.0002(12)
C121 0.0179(11) 0.0327(14) 0.0166(11) 0.0032(10) -0.0009(9) -0.0015(10)
C108 0.0148(10) 0.0294(13) 0.0218(12) 0.0037(10) -0.0003(9) 0.0015(9)
C136 0.0238(13) 0.0423(17) 0.0222(12) -0.0054(12) -0.0046(11) -0.0053(12)
C138 0.0225(12) 0.0281(13) 0.0256(13) -0.0006(11) -0.0012(10) -0.0001(11)
C132 0.0210(11) 0.0280(13) 0.0205(12) 0.0022(11) -0.0021(10) -0.0018(10)
C109 0.0156(10) 0.0169(11) 0.0185(11) 0.0045(9) 0.0000(9) 0.0017(9)
C144 0.0245(14) 0.0407(17) 0.0347(16) -0.0003(13) 0.0024(12) 0.0028(12)
C126 0.0324(14) 0.0303(14) 0.0273(14) -0.0035(12) -0.0054(12) -0.0010(12)
C129 0.0253(14) 0.0423(17) 0.0272(14) -0.0010(12) 0.0014(11) 0.0127(13)
C128 0.0245(12) 0.0337(14) 0.0168(11) 0.0034(11) -0.0016(10) 0.0066(11)
C103 0.0243(13) 0.0336(14) 0.0172(11) -0.0042(10) 0.0001(10) 0.0023(11)
C131 0.0266(13) 0.0357(15) 0.0174(11) 0.0030(11) 0.0019(10) -0.0044(11)
C119 0.0187(11) 0.0203(12) 0.0231(12) 0.0039(10) 0.0022(9) -0.0024(10)
C107 0.0188(11) 0.0253(13) 0.0183(11) 0.0022(10) -0.0039(9) -0.0006(10)
C112 0.0214(12) 0.0274(13) 0.0200(12) -0.0037(10) -0.0002(10) 0.0007(10)
C140 0.0281(13) 0.0388(16) 0.0328(14) 0.0038(13) 0.0057(12) -0.0038(13)
C123 0.0234(13) 0.0490(18) 0.0256(14) 0.0042(13) -0.0075(11) -0.0044(13)
C102 0.0234(13) 0.0306(14) 0.0186(12) -0.0013(10) 0.0048(10) 0.0013(11)
C142 0.0240(14) 0.067(2) 0.0353(17) -0.0146(16) 0.0087(13) -0.0048(15)
C143 0.0290(15) 0.053(2) 0.0390(17) -0.0066(15) 0.0030(13) 0.0087(14)
C125 0.0464(18) 0.0356(16) 0.0280(14) -0.0067(13) -0.0092(13) -0.0054(14)
C124 0.0400(16) 0.0471(18) 0.0238(14) -0.0008(13) -0.0094(12) -0.0150(15)
C141 0.0324(15) 0.058(2) 0.0285(14) 0.0013(15) 0.0074(12) -0.0148(15)
C201 0.0283(13) 0.0175(11) 0.0206(11) 0.0037(9) -0.0019(10) -0.0016(10)
C202 0.0240(13) 0.0186(12) 0.0398(16) 0.0066(11) -0.0059(12) 0.0035(10)
C203 0.0300(13) 0.0243(13) 0.0319(15) 0.0067(11) -0.0125(12) 0.0031(11)
C204 0.0366(15) 0.0291(14) 0.0245(13) 0.0102(11) -0.0140(12) -0.0040(12)
C205 0.0357(14) 0.0301(13) 0.0241(13) 0.0081(11) 0.0009(12) -0.0029(12)
C206 0.0329(14) 0.0197(13) 0.0345(15) 0.0039(11) -0.0083(12) -0.0064(11)
C207 0.0416(16) 0.0189(12) 0.0358(15) 0.0092(11) -0.0078(14) -0.0012(12)
C208 0.0479(18) 0.0183(13) 0.0456(18) 0.0028(13) -0.0084(15) -0.0081(13)
C209 0.0446(17) 0.0390(16) 0.0147(11) 0.0037(11) -0.0047(11) 0.0075(13)
C210 0.0259(13) 0.0275(14) 0.0417(16) 0.0043(13) -0.0021(12) -0.0124(11)
C211 0.0316(15) 0.0354(15) 0.0324(15) 0.0031(13) -0.0172(13) -0.0009(12)
C212 0.0372(16) 0.0241(14) 0.0437(17) -0.0020(13) 0.0002(14) 0.0127(12)
C213 0.0280(13) 0.0319(14) 0.0382(15) 0.0033(13) -0.0180(14) -0.0042(11)
C214 0.0277(14) 0.0229(13) 0.0393(15) 0.0031(12) 0.0068(12) 0.0094(11)
C215 0.0166(12) 0.0389(17) 0.0498(18) 0.0049(15) -0.0015(12) 0.0087(12)
C216 0.0500(19) 0.0308(15) 0.0253(14) -0.0079(12) -0.0101(13) -0.0023(14)
C217 0.0484(18) 0.0392(16) 0.0283(15) -0.0155(13) 0.0010(13) 0.0149(14)
C218 0.0452(18) 0.0354(16) 0.0299(15) -0.0109(13) -0.0146(14) 0.0033(14)
C219 0.0151(12) 0.0410(17) 0.0488(18) 0.0073(14) 0.0034(12) -0.0029(11)
C220 0.0401(16) 0.0403(16) 0.0238(13) 0.0086(12) 0.0139(12) -0.0011(14)
C221 0.0490(19) 0.0208(13) 0.0373(15) -0.0121(12) -0.0024(14) 0.0084(13)
C222 0.0328(15) 0.0183(12) 0.0386(15) 0.0036(11) -0.0052(12) 0.0081(11)
C223 0.0178(13) 0.0529(19) 0.0376(16) 0.0034(14) 0.0058(12) -0.0047(13)
C224 0.0321(16) 0.0296(15) 0.055(2) -0.0025(14) -0.0122(15) -0.0130(13)
C225 0.0398(16) 0.0222(13) 0.0387(16) -0.0093(12) -0.0116(13) -0.0055(12)
C226 0.0381(15) 0.0256(13) 0.0270(13) -0.0086(11) -0.0097(12) -0.0042(12)
C227 0.0197(12) 0.0409(16) 0.0482(18) 0.0012(15) -0.0100(12) -0.0109(13)
C228 0.0389(15) 0.0189(12) 0.0298(13) -0.0021(10) -0.0094(13) -0.0024(12)
C229 0.0435(18) 0.0356(16) 0.0335(16) 0.0113(13) 0.0115(14) -0.0026(14)
C230 0.0464(17) 0.0413(16) 0.0159(12) 0.0009(12) 0.0051(12) 0.0040(14)
C231 0.0332(15) 0.0393(16) 0.0188(12) 0.0000(11) 0.0101(11) 0.0044(12)
C232 0.0444(17) 0.0385(16) 0.0170(12) -0.0022(11) 0.0033(12) -0.0008(14)
C233 0.0439(17) 0.0302(14) 0.0198(12) 0.0113(11) -0.0076(12) -0.0021(13)
C234 0.0451(17) 0.0297(14) 0.0239(14) 0.0016(11) -0.0163(13) -0.0009(13)
C235 0.0436(17) 0.0342(15) 0.0292(15) -0.0102(12) 0.0041(13) 0.0092(14)
C236 0.0428(16) 0.0296(14) 0.0258(13) 0.0014(12) -0.0204(12) -0.0027(13)
C237 0.0367(16) 0.0430(17) 0.0171(12) 0.0036(12) -0.0076(11) 0.0053(13)
C238 0.0509(19) 0.0347(15) 0.0191(12) -0.0065(11) 0.0034(13) 0.0019(14)
C239 0.0253(13) 0.0314(15) 0.0413(16) 0.0020(13) -0.0142(12) -0.0085(12)
C240 0.0376(16) 0.0384(16) 0.0358(16) -0.0021(13) 0.0154(13) 0.0194(13)
C241 0.0405(16) 0.0306(15) 0.0354(16) -0.0003(13) 0.0210(14) 0.0113(13)
C242 0.0218(13) 0.0329(15) 0.0430(16) 0.0068(13) -0.0154(12) 0.0022(11)
C243 0.0273(14) 0.0347(15) 0.0361(15) 0.0040(13) -0.0160(12) 0.0086(12)
C244 0.0218(13) 0.0416(17) 0.0326(15) 0.0096(13) 0.0028(11) -0.0100(12)
C245 0.0394(16) 0.0209(13) 0.0330(15) -0.0048(11) 0.0043(13) 0.0061(12)
C246 0.0184(12) 0.0374(16) 0.0425(17) -0.0010(13) -0.0119(12) -0.0062(12)
C247 0.0238(13) 0.0294(15) 0.0478(18) 0.0034(13) 0.0065(13) 0.0114(12)
C248 0.0355(15) 0.0265(13) 0.0320(14) 0.0097(12) -0.0140(13) 0.0083(12)
C249 0.0338(15) 0.0266(15) 0.0538(19) 0.0053(14) -0.0033(14) -0.0139(13)
C250 0.0146(12) 0.0456(17) 0.0411(17) 0.0063(14) -0.0031(12) 0.0045(12)
C251 0.0287(14) 0.0503(18) 0.0327(15) -0.0028(15) 0.0137(13) 0.0061(13)
C252 0.0298(15) 0.0363(16) 0.0426(17) 0.0085(14) 0.0033(13) -0.0150(13)
C253 0.052(2) 0.0412(17) 0.0239(13) -0.0177(12) 0.0010(13) 0.0063(15)
C254 0.0201(13) 0.0423(18) 0.0477(18) -0.0002(15) -0.0039(12) 0.0134(12)
C255 0.0469(18) 0.0304(15) 0.0349(15) 0.0157(13) 0.0018(14) -0.0036(14)
C256 0.0303(15) 0.0399(17) 0.0383(17) 0.0042(14) 0.0170(13) 0.0004(13)
C257 0.0237(13) 0.0436(18) 0.0477(18) 0.0049(15) 0.0100(13) -0.0086(13)
C258 0.0527(19) 0.0187(13) 0.0429(17) -0.0075(12) -0.0056(15) -0.0029(13)
C259 0.0370(15) 0.0346(15) 0.0288(15) 0.0085(12) 0.0108(12) -0.0036(13)
C260 0.0283(15) 0.0359(16) 0.0480(18) -0.0023(14) 0.0042(14) 0.0147(13)
Na 0.0218(5) 0.0243(5) 0.0317(5) -0.0021(4) 0.0007(4) 0.0012(4)
O1 0.0333(10) 0.0354(11) 0.0314(10) 0.0016(9) -0.0016(8) -0.0088(9)
O2 0.0483(13) 0.0280(11) 0.0437(12) -0.0089(9) -0.0060(11) 0.0009(10)
O3 0.0267(10) 0.0300(10) 0.0332(10) -0.0023(9) -0.0029(8) 0.0021(8)
O4 0.0337(11) 0.0282(10) 0.0370(11) 0.0024(9) -0.0073(9) -0.0024(9)
O5 0.0487(14) 0.0346(12) 0.0457(13) -0.0065(10) 0.0097(11) 0.0012(10)
O6 0.0305(11) 0.0398(12) 0.0407(12) 0.0000(10) 0.0023(9) 0.0016(9)
N1 0.0324(13) 0.0277(12) 0.0504(15) 0.0007(12) 0.0090(12) -0.0004(11)
N2 0.0287(12) 0.0266(12) 0.0317(12) 0.0046(10) -0.0011(10) -0.0006(10)
C1 0.0425(18) 0.0299(15) 0.066(2) 0.0100(16) 0.0011(17) -0.0097(14)
C2 0.0309(16) 0.047(2) 0.073(3) -0.0015(19) -0.0023(17) -0.0085(15)
C3 0.056(2) 0.042(2) 0.088(3) -0.002(2) 0.043(2) -0.0063(18)
C4 0.045(2) 0.047(2) 0.057(2) 0.0180(17) 0.0125(17) 0.0079(16)
C5 0.051(2) 0.0430(19) 0.071(3) -0.0107(19) -0.016(2) -0.0073(17)
C6 0.0379(19) 0.047(2) 0.080(3) -0.005(2) 0.0266(19) -0.0039(16)
C7 0.0387(17) 0.0427(19) 0.0480(19) -0.0025(15) -0.0032(15) 0.0029(15)
C8 0.072(2) 0.051(2) 0.0423(19) -0.0152(16) -0.0181(19) 0.0055(19)
C9 0.054(2) 0.0437(19) 0.0453(19) -0.0018(16) 0.0097(17) 0.0183(17)
C10 0.0512(19) 0.0301(15) 0.0393(17) -0.0014(13) -0.0179(15) 0.0063(14)
C11 0.056(2) 0.0388(18) 0.057(2) -0.0123(16) 0.0080(18) -0.0003(16)
C12 0.0344(17) 0.067(2) 0.053(2) 0.0122(19) 0.0071(16) 0.0192(17)
C13 0.0256(13) 0.0337(15) 0.0333(15) -0.0040(12) -0.0018(12) -0.0009(12)
C14 0.0353(15) 0.0438(17) 0.0316(16) -0.0003(13) 0.0059(12) 0.0022(13)
C15 0.0402(17) 0.0317(16) 0.0475(18) 0.0019(14) -0.0043(15) 0.0077(14)
C16 0.0340(15) 0.0268(14) 0.0403(16) -0.0033(13) 0.0009(13) -0.0025(12)
C17 0.0323(15) 0.0361(16) 0.0353(16) 0.0034(13) 0.0047(13) -0.0011(13)
C18 0.0382(16) 0.0304(15) 0.0446(18) 0.0114(14) -0.0014(14) 0.0016(13)
Cl1 0.0739(6) 0.0273(4) 0.0360(4) -0.0005(3) -0.0024(4) -0.0047(4)
Cl2 0.0356(4) 0.0421(4) 0.0487(4) -0.0003(4) -0.0027(3) -0.0031(3)
C1S 0.0369(15) 0.0306(15) 0.0266(13) -0.0060(12) 0.0080(12) -0.0014(12)
C2S 0.0344(15) 0.0349(15) 0.0268(14) -0.0042(12) 0.0060(12) -0.0002(13)
C3S 0.0390(16) 0.0288(14) 0.0371(16) 0.0004(13) 0.0064(13) -0.0028(13)
C4S 0.0445(18) 0.0414(18) 0.0368(17) -0.0006(14) 0.0054(15) -0.0095(15)
C5S 0.0313(15) 0.053(2) 0.0374(17) -0.0116(15) 0.0046(13) -0.0035(15)
C6S 0.0421(17) 0.0433(18) 0.0328(15) -0.0027(14) 0.0045(13) 0.0119(15)
Cl3 0.0623(16) 0.0465(11) 0.140(4) 0.0274(15) 0.034(2) -0.0087(10)
Cl4 0.117(3) 0.0474(16) 0.0344(13) 0.0101(10) 0.0299(14) 0.0262(15)
C7S 0.033(3) 0.032(3) 0.046(4) 0.007(2) -0.002(3) 0.002(2)
C8S 0.034(3) 0.036(3) 0.027(3) 0.004(2) 0.000(3) 0.004(2)
C9S 0.042(5) 0.041(4) 0.041(3) -0.003(3) 0.007(3) -0.007(3)
C10S 0.032(4) 0.056(4) 0.043(4) 0.003(3) 0.012(4) 0.011(3)
C11S 0.048(6) 0.058(4) 0.037(4) -0.010(3) 0.005(3) 0.026(3)
C12S 0.053(5) 0.033(3) 0.067(5) -0.016(3) 0.005(4) 0.017(3)
Cl5 0.0429(13) 0.0477(12) 0.144(5) 0.0216(17) 0.032(2) 0.0004(9)
Cl6 0.117(4) 0.071(3) 0.061(2) 0.0076(17) 0.046(2) 0.040(2)
C13S 0.025(3) 0.038(3) 0.043(4) 0.013(2) -0.001(3) 0.009(2)
C14S 0.044(5) 0.041(4) 0.042(4) 0.001(3) 0.011(4) 0.016(3)
C15S 0.057(6) 0.031(4) 0.073(6) -0.003(4) 0.010(4) 0.005(3)
C16S 0.042(6) 0.042(4) 0.066(5) 0.017(3) 0.011(5) 0.001(4)
C17S 0.033(6) 0.060(5) 0.062(5) 0.000(4) 0.015(4) 0.012(3)
C18S 0.029(4) 0.058(5) 0.051(5) -0.013(4) 0.001(3) 0.006(3)

loop_
_atom_type_symbol
_atom_type_description
_atom_type_scat_dispersion_real
_atom_type_scat_dispersion_imag
_atom_type_scat_source
C C 0.0033 0.0016 'International Tables Vol C Tables 4.2.6.8 and 6.1.1.4'
H H 0.0000 0.0000 'International Tables Vol C Tables 4.2.6.8 and 6.1.1.4'
N N 0.0061 0.0033 'International Tables Vol C Tables 4.2.6.8 and 6.1.1.4'
Na Na 0.0362 0.0249 'International Tables Vol C Tables 4.2.6.8 and 6.1.1.4'
Cl Cl 0.1484 0.1585 'International Tables Vol C Tables 4.2.6.8 and 6.1.1.4'
O O 0.0106 0.0060 'International Tables Vol C Tables 4.2.6.8 and 6.1.1.4'
Co Co 0.3494 0.9721 'International Tables Vol C Tables 4.2.6.8 and 6.1.1.4'

loop_
_geom_angle_atom_site_label_1
_geom_angle_atom_site_label_2
_geom_angle_atom_site_label_3
_geom_angle
_geom_angle_site_symmetry_1
_geom_angle_site_symmetry_3
_geom_angle_publ_flag
N101 Co N103 172.80(9) . . ?
N101 Co N104 90.12(8) . . ?
N103 Co N104 89.61(8) . . ?
N101 Co N102 89.36(8) . . ?
N103 Co N102 89.91(8) . . ?
N104 Co N102 172.00(8) . . ?
N101 Co C201 95.28(9) . . ?
N103 Co C201 91.92(9) . . ?
N104 Co C201 92.21(9) . . ?
N102 Co C201 95.80(9) . . ?
C111 N103 C114 104.98(19) . . ?
C111 N103 Co 127.36(16) . . ?
C114 N103 Co 127.29(16) . . ?
C116 C115 C114 122.5(2) . . ?
C116 C115 C133 119.1(2) . . ?
C114 C115 C133 118.4(2) . . ?
C101 N101 C104 105.7(2) . . ?
C101 N101 Co 126.83(17) . . ?
C104 N101 Co 127.29(16) . . ?
C104 C105 C106 122.2(2) . . ?
C104 C105 C121 118.9(2) . . ?
C106 C105 C121 118.8(2) . . ?
C138 C133 C134 118.5(2) . . ?
C138 C133 C115 120.5(2) . . ?
C134 C133 C115 121.0(2) . . ?
N103 C114 C115 126.1(2) . . ?
N103 C114 C113 110.7(2) . . ?
C115 C114 C113 123.2(2) . . ?
N101 C101 C120 126.3(2) . . ?
N101 C101 C102 109.8(2) . . ?
C120 C101 C102 123.9(2) . . ?
C111 C110 C109 123.3(2) . . ?
C111 C110 C127 117.6(2) . . ?
C109 C110 C127 119.0(2) . . ?
C116 N104 C119 105.21(19) . . ?
C116 N104 Co 127.34(16) . . ?
C119 N104 Co 127.38(16) . . ?
C136 C137 C138 119.9(3) . . ?
N102 C106 C105 125.9(2) . . ?
N102 C106 C107 110.5(2) . . ?
C105 C106 C107 123.5(2) . . ?
C144 C139 C140 118.5(3) . . ?
C144 C139 C120 119.6(2) . . ?
C140 C139 C120 121.9(3) . . ?
C118 C117 C116 106.9(2) . . ?
C101 C120 C119 123.7(2) . . ?
C101 C120 C139 119.2(2) . . ?
C119 C120 C139 117.0(2) . . ?
C109 N102 C106 105.06(19) . . ?
C109 N102 Co 126.70(15) . . ?
C106 N102 Co 127.05(16) . . ?
C123 C122 C121 120.4(3) . . ?
C112 C113 C114 106.9(2) . . ?
N101 C104 C105 126.5(2) . . ?
N101 C104 C103 110.2(2) . . ?
C105 C104 C103 123.3(2) . . ?
N104 C116 C115 126.4(2) . . ?
N104 C116 C117 110.1(2) . . ?
C115 C116 C117 123.5(2) . . ?
C117 C118 C119 107.3(2) . . ?
C136 C135 C134 119.8(3) . . ?
C128 C127 C132 118.6(2) . . ?
C128 C127 C110 121.1(2) . . ?
C132 C127 C110 120.2(2) . . ?
C135 C134 C133 120.6(3) . . ?
N103 C111 C110 125.9(2) . . ?
N103 C111 C112 110.8(2) . . ?
C110 C111 C112 123.2(2) . . ?
C131 C130 C129 119.5(3) . . ?
C126 C121 C122 118.7(3) . . ?
C126 C121 C105 120.3(2) . . ?
C122 C121 C105 120.9(2) . . ?
C107 C108 C109 107.1(2) . . ?
C137 C136 C135 120.5(3) . . ?
C133 C138 C137 120.6(3) . . ?
C131 C132 C127 119.9(2) . . ?
N102 C109 C110 126.2(2) . . ?
N102 C109 C108 110.6(2) . . ?
C110 C109 C108 123.0(2) . . ?
C139 C144 C143 121.2(3) . . ?
C121 C126 C125 120.7(3) . . ?
C128 C129 C130 119.8(3) . . ?
C129 C128 C127 121.1(2) . . ?
C102 C103 C104 106.8(2) . . ?
C130 C131 C132 121.1(3) . . ?
N104 C119 C120 125.6(2) . . ?
N104 C119 C118 110.4(2) . . ?
C120 C119 C118 124.0(2) . . ?
C108 C107 C106 106.7(2) . . ?
C113 C112 C111 106.5(2) . . ?
C139 C140 C141 119.8(3) . . ?
C124 C123 C122 120.3(3) . . ?
C103 C102 C101 107.5(2) . . ?
C141 C142 C143 120.3(3) . . ?
C142 C143 C144 119.4(3) . . ?
C124 C125 C126 120.2(3) . . ?
C123 C124 C125 119.8(3) . . ?
C142 C141 C140 120.7(3) . . ?
C206 C201 C202 116.4(2) . . ?
C206 C201 C205 115.6(2) . . ?
C202 C201 C205 104.5(2) . . ?
C206 C201 Co 109.91(17) . . ?
C202 C201 Co 101.10(17) . . ?
C205 C201 Co 108.14(16) . . ?
C214 C202 C203 119.7(3) . . ?
C214 C202 C201 121.9(3) . . ?
C203 C202 C201 110.1(3) . . ?
C242 C203 C204 119.8(3) . . ?
C242 C203 C202 120.5(3) . . ?
C204 C203 C202 108.6(2) . . ?
C237 C204 C203 120.8(3) . . ?
C237 C204 C205 121.0(3) . . ?
C203 C204 C205 107.4(2) . . ?
C259 C205 C204 119.6(3) . . ?
C259 C205 C201 122.4(3) . . ?
C204 C205 C201 108.7(2) . . ?
C228 C206 C201 121.3(3) . . ?
C228 C206 C210 108.0(3) . . ?
C201 C206 C210 120.8(3) . . ?
C208 C207 C222 121.4(3) . . ?
C208 C207 C255 118.7(3) . . ?
C222 C207 C255 107.8(3) . . ?
C207 C208 C258 119.0(3) . . ?
C207 C208 C249 119.9(3) . . ?
C258 C208 C249 108.8(3) . . ?
C233 C209 C234 119.7(3) . . ?
C233 C209 C230 119.5(3) . . ?
C234 C209 C230 109.1(3) . . ?
C244 C210 C239 120.7(3) . . ?
C244 C210 C206 120.7(3) . . ?
C239 C210 C206 108.4(3) . . ?
C234 C211 C243 119.8(3) . . ?
C234 C211 C246 119.5(3) . . ?
C243 C211 C246 108.6(3) . . ?
C222 C212 C260 121.0(3) . . ?
C222 C212 C221 118.5(3) . . ?
C260 C212 C221 108.7(3) . . ?
C236 C213 C242 120.5(3) . . ?
C236 C213 C227 119.6(3) . . ?
C242 C213 C227 108.4(3) . . ?
C202 C214 C247 120.2(3) . . ?
C202 C214 C245 119.4(3) . . ?
C247 C214 C245 108.6(3) . . ?
C247 C215 C242 120.4(3) . . ?
C247 C215 C219 119.9(3) . . ?
C242 C215 C219 106.9(3) . . ?
C226 C216 C234 119.5(3) . . ?
C226 C216 C238 120.7(3) . . ?
C234 C216 C238 107.5(3) . . ?
C253 C217 C240 119.2(3) . . ?
C253 C217 C221 120.5(3) . . ?
C240 C217 C221 108.7(3) . . ?
C225 C218 C253 121.2(3) . . ?
C225 C218 C236 120.0(3) . . ?
C253 C218 C236 107.2(3) . . ?
C257 C219 C227 119.7(3) . . ?
C257 C219 C215 119.7(3) . . ?
C227 C219 C215 108.9(3) . . ?
C230 C220 C229 120.3(3) . . ?
C230 C220 C256 119.2(3) . . ?
C229 C220 C256 108.3(3) . . ?
C258 C221 C217 120.3(3) . . ?
C258 C221 C212 120.1(3) . . ?
C217 C221 C212 106.8(3) . . ?
C212 C222 C207 119.9(3) . . ?
C212 C222 C248 119.0(3) . . ?
C207 C222 C248 108.9(3) . . ?
C250 C223 C244 120.3(3) . . ?
C250 C223 C251 119.4(3) . . ?
C244 C223 C251 109.0(3) . . ?
C227 C224 C225 119.6(3) . . ?
C227 C224 C249 120.1(3) . . ?
C225 C224 C249 108.3(3) . . ?
C218 C225 C224 120.5(3) . . ?
C218 C225 C258 120.4(3) . . ?
C224 C225 C258 106.9(3) . . ?
C216 C226 C239 120.8(3) . . ?
C216 C226 C228 120.8(3) . . ?
C239 C226 C228 106.7(3) . . ?
C224 C227 C219 120.3(3) . . ?
C224 C227 C213 120.4(3) . . ?
C219 C227 C213 107.0(3) . . ?
C245 C228 C206 121.0(3) . . ?
C245 C228 C226 119.1(3) . . ?
C206 C228 C226 109.2(3) . . ?
C255 C229 C220 120.6(3) . . ?
C255 C229 C252 119.6(3) . . ?
C220 C229 C252 107.8(3) . . ?
C220 C230 C238 120.8(3) . . ?
C220 C230 C209 119.7(3) . . ?
C238 C230 C209 107.9(3) . . ?
C232 C231 C251 118.6(3) . . ?
C232 C231 C259 120.8(3) . . ?
C251 C231 C259 108.5(3) . . ?
C231 C232 C253 121.1(3) . . ?
C231 C232 C237 118.8(3) . . ?
C253 C232 C237 107.4(3) . . ?
C209 C233 C248 120.1(3) . . ?
C209 C233 C255 120.8(3) . . ?
C248 C233 C255 107.6(3) . . ?
C211 C234 C209 120.6(3) . . ?
C211 C234 C216 120.5(3) . . ?
C209 C234 C216 107.3(3) . . ?
C238 C235 C245 121.5(3) . . ?
C238 C235 C241 118.4(3) . . ?
C245 C235 C241 108.5(3) . . ?
C213 C236 C237 120.6(3) . . ?
C213 C236 C218 119.9(3) . . ?
C237 C236 C218 107.2(3) . . ?
C204 C237 C236 119.0(3) . . ?
C204 C237 C232 119.6(3) . . ?
C236 C237 C232 109.0(3) . . ?
C235 C238 C230 120.5(3) . . ?
C235 C238 C216 118.3(3) . . ?
C230 C238 C216 108.2(3) . . ?
C246 C239 C210 119.8(3) . . ?
C246 C239 C226 119.7(3) . . ?
C210 C239 C226 107.7(3) . . ?
C251 C240 C217 120.6(3) . . ?
C251 C240 C260 119.0(3) . . ?
C217 C240 C260 108.1(3) . . ?
C256 C241 C235 121.7(3) . . ?
C256 C241 C247 118.9(3) . . ?
C235 C241 C247 108.4(3) . . ?
C203 C242 C213 119.2(3) . . ?
C203 C242 C215 119.2(3) . . ?
C213 C242 C215 108.7(3) . . ?
C248 C243 C211 120.3(3) . . ?
C248 C243 C254 120.3(3) . . ?
C211 C243 C254 107.0(3) . . ?
C210 C244 C223 119.2(3) . . ?
C210 C244 C259 119.5(3) . . ?
C223 C244 C259 107.2(3) . . ?
C228 C245 C235 119.5(3) . . ?
C228 C245 C214 119.2(3) . . ?
C235 C245 C214 107.8(3) . . ?
C239 C246 C250 121.0(3) . . ?
C239 C246 C211 120.0(3) . . ?
C250 C246 C211 107.8(3) . . ?
C215 C247 C214 120.1(3) . . ?
C215 C247 C241 120.8(3) . . ?
C214 C247 C241 106.7(3) . . ?
C243 C248 C222 120.3(3) . . ?
C243 C248 C233 119.6(3) . . ?
C222 C248 C233 108.1(3) . . ?
C252 C249 C208 120.7(3) . . ?
C252 C249 C224 119.9(3) . . ?
C208 C249 C224 107.6(3) . . ?
C223 C250 C246 118.9(3) . . ?
C223 C250 C254 120.0(3) . . ?
C246 C250 C254 108.1(3) . . ?
C240 C251 C231 120.1(3) . . ?
C240 C251 C223 120.8(3) . . ?
C231 C251 C223 107.5(3) . . ?
C249 C252 C257 120.3(3) . . ?
C249 C252 C229 119.7(3) . . ?
C257 C252 C229 107.4(3) . . ?
C217 C253 C232 120.5(3) . . ?
C217 C253 C218 118.7(3) . . ?
C232 C253 C218 109.2(3) . . ?
C260 C254 C250 120.6(3) . . ?
C260 C254 C243 119.4(3) . . ?
C250 C254 C243 108.4(3) . . ?
C229 C255 C207 121.4(3) . . ?
C229 C255 C233 119.1(3) . . ?
C207 C255 C233 107.6(3) . . ?
C241 C256 C220 119.5(3) . . ?
C241 C256 C257 120.6(3) . . ?
C220 C256 C257 108.0(3) . . ?
C219 C257 C252 119.6(3) . . ?
C219 C257 C256 120.1(3) . . ?
C252 C257 C256 108.4(3) . . ?
C221 C258 C208 121.1(3) . . ?
C221 C258 C225 118.9(3) . . ?
C208 C258 C225 108.4(3) . . ?
C205 C259 C231 120.3(3) . . ?
C205 C259 C244 120.3(3) . . ?
C231 C259 C244 107.9(3) . . ?
C254 C260 C212 120.0(3) . . ?
C254 C260 C240 120.1(3) . . ?
C212 C260 C240 107.7(3) . . ?
O2 Na O4 159.68(9) . . ?
O2 Na O5 69.84(9) . . ?
O4 Na O5 93.57(8) . . ?
O2 Na O3 106.24(8) . . ?
O4 Na O3 91.63(7) . . ?
O5 Na O3 171.84(9) . . ?
O2 Na O1 97.57(8) . . ?
O4 Na O1 66.84(7) . . ?
O5 Na O1 78.92(8) . . ?
O3 Na O1 108.95(7) . . ?
O2 Na O6 85.58(8) . . ?
O4 Na O6 111.03(8) . . ?
O5 Na O6 106.20(8) . . ?
O3 Na O6 65.99(7) . . ?
O1 Na O6 174.72(8) . . ?
O2 Na N2 114.58(9) . . ?
O4 Na N2 65.72(8) . . ?
O5 Na N2 65.63(8) . . ?
O3 Na N2 111.13(8) . . ?
O1 Na N2 117.17(8) . . ?
O6 Na N2 64.82(7) . . ?
O2 Na N1 67.59(9) . . ?
O4 Na N1 113.33(9) . . ?
O5 Na N1 117.91(9) . . ?
O3 Na N1 65.35(7) . . ?
O1 Na N1 64.61(7) . . ?
O6 Na N1 113.12(8) . . ?
N2 Na N1 176.45(9) . . ?
C4 O1 C7 115.2(3) . . ?
C4 O1 Na 114.61(19) . . ?
C7 O1 Na 109.07(18) . . ?
C5 O2 C8 111.4(3) . . ?
C5 O2 Na 117.1(2) . . ?
C8 O2 Na 111.56(19) . . ?
C9 O3 C6 112.4(3) . . ?
C9 O3 Na 113.02(19) . . ?
C6 O3 Na 118.33(19) . . ?
C13 O4 C10 112.4(2) . . ?
C13 O4 Na 122.00(17) . . ?
C10 O4 Na 116.38(17) . . ?
C11 O5 C14 114.4(3) . . ?
C11 O5 Na 108.5(2) . . ?
C14 O5 Na 116.76(18) . . ?
C12 O6 C15 112.4(3) . . ?
C12 O6 Na 110.1(2) . . ?
C15 O6 Na 116.56(17) . . ?
C3 N1 C2 111.2(3) . . ?
C3 N1 C1 109.0(3) . . ?
C2 N1 C1 111.9(3) . . ?
C3 N1 Na 108.8(2) . . ?
C2 N1 Na 105.5(2) . . ?
C1 N1 Na 110.45(19) . . ?
C17 N2 C18 110.2(2) . . ?
C17 N2 C16 111.8(2) . . ?
C18 N2 C16 109.5(2) . . ?
C17 N2 Na 109.15(18) . . ?
C18 N2 Na 111.13(18) . . ?
C16 N2 Na 104.97(17) . . ?
C4 C1 N1 114.6(3) . . ?
N1 C2 C5 113.5(3) . . ?
N1 C3 C6 116.3(4) . . ?
O1 C4 C1 109.3(3) . . ?
O2 C5 C2 111.5(3) . . ?
O3 C6 C3 110.9(3) . . ?
O1 C7 C10 111.1(3) . . ?
O2 C8 C11 111.5(3) . . ?
O3 C9 C12 112.5(3) . . ?
O4 C10 C7 111.2(3) . . ?
O5 C11 C8 111.9(3) . . ?
O6 C12 C9 111.4(3) . . ?
O4 C13 C16 109.6(2) . . ?
O5 C14 C17 107.3(2) . . ?
O6 C15 C18 108.4(2) . . ?
N2 C16 C13 113.0(2) . . ?
N2 C17 C14 112.5(3) . . ?
N2 C18 C15 113.6(3) . . ?
C2S C1S C6S 120.0 . . ?
C2S C1S Cl1 120.66(11) . . ?
C6S C1S Cl1 119.33(11) . . ?
C3S C2S C1S 120.0 . . ?
C3S C2S Cl2 118.58(10) . . ?
C1S C2S Cl2 121.42(10) . . ?
C4S C3S C2S 120.0 . . ?
C3S C4S C5S 120.0 . . ?
C6S C5S C4S 120.0 . . ?
C5S C6S C1S 120.0 . . ?
C8S C7S C12S 120.0 . . ?
C8S C7S Cl3 120.68(16) . . ?
C12S C7S Cl3 119.32(16) . . ?
C7S C8S C9S 120.0 . . ?
C7S C8S Cl4 121.04(15) . . ?
C9S C8S Cl4 118.95(15) . . ?
C10S C9S C8S 120.0 . . ?
C9S C10S C11S 120.0 . . ?
C12S C11S C10S 120.0 . . ?
C11S C12S C7S 120.0 . . ?
C14S C13S C18S 120.0 . . ?
C14S C13S Cl5 120.90(17) . . ?
C18S C13S Cl5 119.10(17) . . ?
C13S C14S C15S 120.0 . . ?
C13S C14S Cl6 121.39(16) . . ?
C15S C14S Cl6 118.45(17) . . ?
C16S C15S C14S 120.0 . . ?
C15S C16S C17S 120.0 . . ?
C18S C17S C16S 120.0 . . ?
C17S C18S C13S 120.0 . . ?

loop_
_geom_bond_atom_site_label_1
_geom_bond_atom_site_label_2
_geom_bond_distance
_geom_bond_site_symmetry_2
_geom_bond_publ_flag
Co N101 1.983(2) . ?
Co N103 1.988(2) . ?
Co N104 1.988(2) . ?
Co N102 1.9955(19) . ?
Co C201 2.261(2) . ?
N103 C111 1.373(3) . ?
N103 C114 1.378(3) . ?
C115 C116 1.391(4) . ?
C115 C114 1.393(3) . ?
C115 C133 1.488(3) . ?
N101 C101 1.382(3) . ?
N101 C104 1.383(3) . ?
C105 C104 1.393(4) . ?
C105 C106 1.397(3) . ?
C105 C121 1.491(3) . ?
C133 C138 1.397(4) . ?
C133 C134 1.402(4) . ?
C114 C113 1.439(3) . ?
C101 C120 1.382(4) . ?
C101 C102 1.444(4) . ?
C110 C111 1.387(3) . ?
C110 C109 1.389(3) . ?
C110 C127 1.491(3) . ?
N104 C116 1.375(3) . ?
N104 C119 1.380(3) . ?
C137 C136 1.380(4) . ?
C137 C138 1.396(4) . ?
C106 N102 1.381(3) . ?
C106 C107 1.442(3) . ?
C139 C144 1.387(4) . ?
C139 C140 1.397(4) . ?
C139 C120 1.502(3) . ?
C117 C118 1.340(4) . ?
C117 C116 1.450(3) . ?
C120 C119 1.382(4) . ?
N102 C109 1.376(3) . ?
C122 C123 1.391(4) . ?
C122 C121 1.403(4) . ?
C113 C112 1.352(4) . ?
C104 C103 1.445(3) . ?
C118 C119 1.435(3) . ?
C135 C136 1.384(4) . ?
C135 C134 1.395(4) . ?
C127 C128 1.390(4) . ?
C127 C132 1.408(4) . ?
C111 C112 1.444(3) . ?
C130 C131 1.381(4) . ?
C130 C129 1.393(4) . ?
C121 C126 1.382(4) . ?
C108 C107 1.349(4) . ?
C108 C109 1.439(3) . ?
C132 C131 1.384(4) . ?
C144 C143 1.394(4) . ?
C126 C125 1.394(4) . ?
C129 C128 1.390(4) . ?
C103 C102 1.352(4) . ?
C140 C141 1.399(4) . ?
C123 C124 1.379(5) . ?
C142 C141 1.367(5) . ?
C142 C143 1.380(5) . ?
C125 C124 1.386(5) . ?
C201 C206 1.440(4) . ?
C201 C202 1.451(4) . ?
C201 C205 1.487(4) . ?
C202 C214 1.400(4) . ?
C202 C203 1.437(4) . ?
C203 C242 1.408(4) . ?
C203 C204 1.429(4) . ?
C204 C237 1.393(4) . ?
C204 C205 1.461(4) . ?
C205 C259 1.366(4) . ?
C206 C228 1.415(4) . ?
C206 C210 1.452(4) . ?
C207 C208 1.410(4) . ?
C207 C222 1.432(4) . ?
C207 C255 1.460(5) . ?
C208 C258 1.423(5) . ?
C208 C249 1.449(5) . ?
C209 C233 1.390(4) . ?
C209 C234 1.437(4) . ?
C209 C230 1.444(4) . ?
C210 C244 1.392(5) . ?
C210 C239 1.448(4) . ?
C211 C234 1.382(5) . ?
C211 C243 1.440(4) . ?
C211 C246 1.453(4) . ?
C212 C222 1.402(4) . ?
C212 C260 1.435(5) . ?
C212 C221 1.481(4) . ?
C213 C236 1.378(5) . ?
C213 C242 1.436(4) . ?
C213 C227 1.454(5) . ?
C214 C247 1.446(4) . ?
C214 C245 1.458(4) . ?
C215 C247 1.387(5) . ?
C215 C242 1.448(5) . ?
C215 C219 1.453(5) . ?
C216 C226 1.363(4) . ?
C216 C234 1.458(4) . ?
C216 C238 1.461(5) . ?
C217 C253 1.397(5) . ?
C217 C240 1.446(5) . ?
C217 C221 1.454(5) . ?
C218 C225 1.366(5) . ?
C218 C253 1.454(5) . ?
C218 C236 1.461(4) . ?
C219 C257 1.408(5) . ?
C219 C227 1.448(5) . ?
C220 C230 1.401(5) . ?
C220 C229 1.443(5) . ?
C220 C256 1.444(5) . ?
C221 C258 1.388(5) . ?
C222 C248 1.445(4) . ?
C223 C250 1.422(4) . ?
C223 C244 1.446(5) . ?
C223 C251 1.445(5) . ?
C224 C227 1.380(5) . ?
C224 C225 1.451(5) . ?
C224 C249 1.453(5) . ?
C225 C258 1.469(4) . ?
C226 C239 1.456(5) . ?
C226 C228 1.467(4) . ?
C228 C245 1.401(4) . ?
C229 C255 1.376(5) . ?
C229 C252 1.466(5) . ?
C230 C238 1.432(4) . ?
C231 C232 1.415(4) . ?
C231 C251 1.444(4) . ?
C231 C259 1.448(4) . ?
C232 C253 1.428(5) . ?
C232 C237 1.448(4) . ?
C233 C248 1.446(4) . ?
C233 C255 1.463(5) . ?
C235 C238 1.403(5) . ?
C235 C245 1.437(4) . ?
C235 C241 1.439(5) . ?
C236 C237 1.444(4) . ?
C239 C246 1.384(4) . ?
C240 C251 1.409(5) . ?
C240 C260 1.471(5) . ?
C241 C256 1.395(4) . ?
C241 C247 1.470(5) . ?
C243 C248 1.388(4) . ?
C243 C254 1.458(5) . ?
C244 C259 1.460(4) . ?
C246 C250 1.438(5) . ?
C249 C252 1.388(5) . ?
C250 C254 1.443(5) . ?
C252 C257 1.443(5) . ?
C254 C260 1.391(5) . ?
C256 C257 1.448(5) . ?
Na O2 2.487(2) . ?
Na O4 2.508(2) . ?
Na O5 2.530(3) . ?
Na O3 2.583(2) . ?
Na O1 2.629(2) . ?
Na O6 2.661(2) . ?
Na N2 2.710(3) . ?
Na N1 2.728(3) . ?
O1 C4 1.404(4) . ?
O1 C7 1.428(4) . ?
O2 C5 1.408(4) . ?
O2 C8 1.452(5) . ?
O3 C9 1.411(4) . ?
O3 C6 1.416(4) . ?
O4 C13 1.399(4) . ?
O4 C10 1.432(4) . ?
O5 C11 1.408(4) . ?
O5 C14 1.432(4) . ?
O6 C12 1.426(4) . ?
O6 C15 1.430(4) . ?
N1 C3 1.453(5) . ?
N1 C2 1.463(5) . ?
N1 C1 1.474(4) . ?
N2 C17 1.449(4) . ?
N2 C18 1.473(4) . ?
N2 C16 1.481(4) . ?
C1 C4 1.471(5) . ?
C2 C5 1.497(6) . ?
C3 C6 1.465(6) . ?
C7 C10 1.491(5) . ?
C8 C11 1.484(6) . ?
C9 C12 1.460(5) . ?
C13 C16 1.506(4) . ?
C14 C17 1.507(4) . ?
C15 C18 1.515(5) . ?
Cl1 C1S 1.7221(14) . ?
Cl2 C2S 1.7256(14) . ?
C1S C2S 1.3900 . ?
C1S C6S 1.3900 . ?
C2S C3S 1.3900 . ?
C3S C4S 1.3900 . ?
C4S C5S 1.3900 . ?
C5S C6S 1.3900 . ?
Cl3 C7S 1.7217(18) . ?
Cl4 C8S 1.7262(18) . ?
C7S C8S 1.3900 . ?
C7S C12S 1.3900 . ?
C8S C9S 1.3900 . ?
C9S C10S 1.3900 . ?
C10S C11S 1.3900 . ?
C11S C12S 1.3900 . ?
Cl5 C13S 1.7222(18) . ?
Cl6 C14S 1.7270(18) . ?
C13S C14S 1.3900 . ?
C13S C18S 1.3900 . ?
C14S C15S 1.3900 . ?
C15S C16S 1.3900 . ?
C16S C17S 1.3900 . ?
C17S C18S 1.3900 . ?
